data_7010750
loop_
_publ_author_name
'Incarvito, Christopher'
'Lam, Matthew'
'Rhatigan, Brian'
'Rheingold, Arnold L.'
'Qin, C. Jin'
'Gavrilova, Anna L.'
'Bosnich, B.'

_publ_section_title
;
 Bimetallic reactivity. Preparations, properties and structures of
 complexes formed by unsymmetrical binucleating ligands bearing 4- and
 6-coordinate sites supported by alkoxide bridges
;
_journal_issue 23
_journal_name_full 'Journal of the Chemical Society, Dalton Transactions'
_journal_page_first 3478
_journal_paper_doi 10.1039/b103164n
_journal_year 2001
_chemical_formula_sum 'C66 H80 Cu4 F24 N14 O6 P4'
_chemical_formula_weight 1999.48
_chemical_name_systematic
;
?
;
_space_group_IT_number 2
_symmetry_cell_setting triclinic
_symmetry_space_group_name_Hall '-P 1'
_symmetry_space_group_name_H-M 'P -1'
_atom_sites_solution_hydrogens geom
_atom_sites_solution_primary direct
_atom_sites_solution_secondary difmap
_audit_creation_method SHELXL-97
_cell_angle_alpha 69.5232(11)
_cell_angle_beta 83.0061(13)
_cell_angle_gamma 77.5450(11)
_cell_formula_units_Z 1
_cell_length_a 11.5418(6)
_cell_length_b 13.7097(7)
_cell_length_c 14.0734(8)
_cell_measurement_reflns_used 4786
_cell_measurement_temperature 223(2)
_cell_measurement_theta_max 25
_cell_measurement_theta_min 2
_cell_volume 2034.48(19)
_computing_cell_refinement 'Bruker SMART'
_computing_data_collection 'Bruker SMART'
_computing_data_reduction 'Bruker SHELXTL'
_computing_molecular_graphics 'Bruker SHELXTL'
_computing_publication_material 'Bruker SHELXTL'
_computing_structure_refinement 'SHELXL-97 (Sheldrick, 1997)'
_computing_structure_solution 'SHELXS-97 (Sheldrick, 1990)'
_diffrn_ambient_temperature 223(2)
_diffrn_measured_fraction_theta_full 0.984
_diffrn_measured_fraction_theta_max 0.984
_diffrn_measurement_device_type 'CCD area detector'
_diffrn_measurement_method 'phi and omega scans'
_diffrn_radiation_monochromator graphite
_diffrn_radiation_source 'fine-focus sealed tube'
_diffrn_radiation_type MoK\a
_diffrn_radiation_wavelength 0.71073
_diffrn_reflns_av_R_equivalents 0.0412
_diffrn_reflns_av_sigmaI/netI 0.0635
_diffrn_reflns_limit_h_max 13
_diffrn_reflns_limit_h_min -13
_diffrn_reflns_limit_k_max 15
_diffrn_reflns_limit_k_min -16
_diffrn_reflns_limit_l_max 16
_diffrn_reflns_limit_l_min -15
_diffrn_reflns_number 12181
_diffrn_reflns_theta_full 25.00
_diffrn_reflns_theta_max 25.00
_diffrn_reflns_theta_min 1.55
_exptl_absorpt_coefficient_mu 1.223
_exptl_absorpt_correction_T_max 0.9414
_exptl_absorpt_correction_T_min 0.6742
_exptl_absorpt_correction_type empirical
_exptl_absorpt_process_details 'Sadabs, Sheldrick, 1998'
_exptl_crystal_colour blue
_exptl_crystal_density_diffrn 1.632
_exptl_crystal_density_method 'not measured'
_exptl_crystal_description needle
_exptl_crystal_F_000 1014
_exptl_crystal_size_max 0.35
_exptl_crystal_size_mid 0.05
_exptl_crystal_size_min 0.05
_refine_diff_density_max 0.685
_refine_diff_density_min -0.596
_refine_diff_density_rms 0.098
_refine_ls_extinction_method none
_refine_ls_goodness_of_fit_ref 1.308
_refine_ls_hydrogen_treatment mixed
_refine_ls_matrix_type full
_refine_ls_number_parameters 532
_refine_ls_number_reflns 7060
_refine_ls_number_restraints 0
_refine_ls_restrained_S_all 1.308
_refine_ls_R_factor_all 0.1160
_refine_ls_R_factor_gt 0.0727
_refine_ls_shift/su_max 0.000
_refine_ls_shift/su_mean 0.000
_refine_ls_structure_factor_coef Fsqd
_refine_ls_weighting_details 'calc w=1/[\s^2^(Fo^2^)+(0.1000P)^2^+0.0000P] where P=(Fo^2^+2Fc^2^)/3'
_refine_ls_weighting_scheme calc
_refine_ls_wR_factor_gt 0.1751
_refine_ls_wR_factor_ref 0.2101
_reflns_number_gt 4908
_reflns_number_total 7060
_reflns_threshold_expression >2sigma(I)
_cod_data_source_file b103164n.txt
_cod_data_source_block complex_8
_cod_depositor_comments
;
The following automatic conversions were performed:
'_symmetry_cell_setting' value 'Triclinic' changed to 'triclinic'
according to '/home/saulius/struct/CIF-dictionaries/cif_core.dic'
dictionary named 'cif_core.dic' version 2.4.1 from 2010-06-29.

Automatic conversion script
Id: cif_fix_enum 1527 2010-12-29 10:47:43Z saulius 
;
_cod_original_cell_volume 2034.5(3)
_cod_original_sg_symbol_H-M P-1
_cod_database_code 7010750

loop_
_symmetry_equiv_pos_as_xyz
'x, y, z'
'-x, -y, -z'

loop_
_atom_site_label
_atom_site_type_symbol
_atom_site_fract_x
_atom_site_fract_y
_atom_site_fract_z
_atom_site_U_iso_or_equiv
_atom_site_adp_type
_atom_site_occupancy
_atom_site_symmetry_multiplicity
_atom_site_calc_flag
_atom_site_refinement_flags
_atom_site_disorder_assembly
_atom_site_disorder_group
Cu1 Cu 0.79990(7) 0.32191(6) 0.24663(6) 0.0405(3) Uani 1 1 d . . .
Cu2 Cu 0.54875(6) 0.58626(6) 0.41531(6) 0.0336(2) Uani 1 1 d . . .
P1 P 1.01898(17) -0.14761(16) 0.26454(15) 0.0483(5) Uani 1 1 d . . .
P2 P 0.3404(2) 0.2243(2) 0.04714(19) 0.0722(7) Uani 1 1 d . . .
N1 N 0.7058(5) 0.6346(4) 0.3973(4) 0.0391(13) Uani 1 1 d . . .
N2 N 0.5667(5) 0.8729(4) 0.2118(4) 0.0436(14) Uani 1 1 d . . .
N3 N 0.4992(4) 0.7316(4) 0.3141(4) 0.0376(13) Uani 1 1 d . . .
N4 N 0.7665(4) 0.2128(4) 0.3989(4) 0.0397(13) Uani 1 1 d . . .
N5 N 0.9657(4) 0.2294(4) 0.2578(4) 0.0420(14) Uani 1 1 d . . .
N6 N 0.9008(5) 0.4396(4) 0.2119(4) 0.0397(13) Uani 1 1 d . . .
N7 N 0.7921(5) 0.2584(5) 0.1338(4) 0.0441(14) Uani 1 1 d . . .
O1 O 0.4009(3) 0.5403(3) 0.4728(3) 0.0360(10) Uani 1 1 d . . .
O2 O 0.6187(4) 0.5126(4) 0.2953(4) 0.0517(13) Uani 1 1 d . . .
O3 O 0.6384(4) 0.3917(4) 0.2221(4) 0.0565(14) Uani 1 1 d . . .
C1 C 0.7062(6) 0.7249(5) 0.3304(5) 0.0422(17) Uani 1 1 d . . .
H1A H 0.7746 0.7555 0.3122 0.051 Uiso 1 1 calc R . .
C2 C 0.5938(5) 0.7778(5) 0.2839(5) 0.0388(16) Uani 1 1 d . . .
C3 C 0.4485(6) 0.8876(5) 0.1927(5) 0.0459(17) Uani 1 1 d . . .
H3A H 0.4045 0.9465 0.1452 0.055 Uiso 1 1 calc R . .
C4 C 0.4083(6) 0.7993(5) 0.2568(5) 0.0438(17) Uani 1 1 d . . .
H4A H 0.3306 0.7871 0.2608 0.053 Uiso 1 1 calc R . .
C5 C 0.6471(7) 0.9474(5) 0.1579(6) 0.057(2) Uani 1 1 d . . .
H5A H 0.7254 0.9194 0.1849 0.085 Uiso 1 1 calc R . .
H5B H 0.6163 1.0153 0.1671 0.085 Uiso 1 1 calc R . .
H5C H 0.6525 0.9565 0.0860 0.085 Uiso 1 1 calc R . .
C6 C 0.8172(5) 0.5718(5) 0.4452(6) 0.0452(18) Uani 1 1 d . . .
H6A H 0.8650 0.6193 0.4531 0.054 Uiso 1 1 calc R . .
H6B H 0.8633 0.5336 0.4015 0.054 Uiso 1 1 calc R . .
C7 C 0.7905(6) 0.4928(5) 0.5490(6) 0.0467(18) Uani 1 1 d . . .
H7A H 0.7461 0.5325 0.5920 0.056 Uiso 1 1 calc R . .
H7B H 0.8660 0.4554 0.5804 0.056 Uiso 1 1 calc R . .
C8 C 0.7199(5) 0.4102(5) 0.5488(5) 0.0357(15) Uani 1 1 d . . .
H8A H 0.7203 0.3571 0.6179 0.043 Uiso 1 1 calc R . .
C9 C 0.7780(5) 0.3526(5) 0.4753(5) 0.0375(15) Uani 1 1 d . . .
H9A H 0.8606 0.3212 0.4930 0.045 Uiso 1 1 calc R . .
H9B H 0.7792 0.4042 0.4065 0.045 Uiso 1 1 calc R . .
C10 C 0.7148(6) 0.2656(5) 0.4759(5) 0.0419(16) Uani 1 1 d . . .
H10A H 0.7182 0.2118 0.5437 0.050 Uiso 1 1 calc R . .
H10B H 0.6309 0.2962 0.4628 0.050 Uiso 1 1 calc R . .
C11 C 0.5791(6) 0.4692(6) 0.2483(5) 0.0437(17) Uani 1 1 d . . .
C12 C 0.4541(7) 0.5049(8) 0.2150(7) 0.076(3) Uani 1 1 d . . .
H12A H 0.4154 0.5638 0.2376 0.114 Uiso 1 1 calc R . .
H12B H 0.4111 0.4468 0.2444 0.114 Uiso 1 1 calc R . .
H12C H 0.4546 0.5273 0.1415 0.114 Uiso 1 1 calc R . .
C13 C 0.8839(6) 0.1453(6) 0.4299(5) 0.0468(17) Uani 1 1 d . . .
H13A H 0.8727 0.0769 0.4800 0.056 Uiso 1 1 calc R . .
H13B H 0.9265 0.1797 0.4614 0.056 Uiso 1 1 calc R . .
C14 C 0.9562(6) 0.1278(5) 0.3379(5) 0.0434(16) Uani 1 1 d . . .
H14A H 1.0360 0.0883 0.3579 0.052 Uiso 1 1 calc R . .
H14B H 0.9185 0.0855 0.3118 0.052 Uiso 1 1 calc R . .
C15 C 1.0493(6) 0.2849(6) 0.2819(6) 0.0498(18) Uani 1 1 d . . .
H15A H 1.0468 0.2697 0.3555 0.060 Uiso 1 1 calc R . .
H15B H 1.1304 0.2592 0.2600 0.060 Uiso 1 1 calc R . .
C16 C 1.0166(6) 0.4010(6) 0.2299(5) 0.0463(17) Uani 1 1 d . . .
C17 C 1.0988(7) 0.4678(7) 0.2044(7) 0.063(2) Uani 1 1 d . . .
H17A H 1.1798 0.4399 0.2155 0.076 Uiso 1 1 calc R . .
C18 C 1.0607(8) 0.5737(7) 0.1633(7) 0.072(3) Uani 1 1 d . . .
H18A H 1.1153 0.6195 0.1492 0.086 Uiso 1 1 calc R . .
C19 C 0.9443(8) 0.6151(6) 0.1419(6) 0.061(2) Uani 1 1 d . . .
H19A H 0.9185 0.6884 0.1112 0.073 Uiso 1 1 calc R . .
C20 C 0.8651(7) 0.5450(5) 0.1671(5) 0.0502(18) Uani 1 1 d . . .
H20A H 0.7848 0.5718 0.1525 0.060 Uiso 1 1 calc R . .
C21 C 1.0020(6) 0.2135(6) 0.1581(5) 0.0488(18) Uani 1 1 d . . .
H21A H 1.0616 0.1484 0.1683 0.059 Uiso 1 1 calc R . .
H21B H 1.0383 0.2729 0.1132 0.059 Uiso 1 1 calc R . .
C22 C 0.8977(6) 0.2060(5) 0.1084(5) 0.0432(17) Uani 1 1 d . . .
C23 C 0.9067(7) 0.1537(6) 0.0400(6) 0.058(2) Uani 1 1 d . . .
H23A H 0.9805 0.1160 0.0245 0.069 Uiso 1 1 calc R . .
C24 C 0.8068(8) 0.1571(7) -0.0056(6) 0.062(2) Uani 1 1 d . . .
H24A H 0.8112 0.1216 -0.0526 0.074 Uiso 1 1 calc R . .
C25 C 0.7001(7) 0.2131(7) 0.0182(6) 0.062(2) Uani 1 1 d . . .
H25A H 0.6309 0.2175 -0.0132 0.074 Uiso 1 1 calc R . .
C26 C 0.6961(7) 0.2624(6) 0.0887(6) 0.056(2) Uani 1 1 d . . .
H26A H 0.6230 0.3001 0.1054 0.067 Uiso 1 1 calc R . .
C27 C 0.6823(6) 0.1504(6) 0.3850(5) 0.0492(18) Uani 1 1 d . . .
H27A H 0.6404 0.1727 0.3255 0.059 Uiso 1 1 calc R . .
C28 C 0.6675(6) 0.0493(6) 0.4716(5) 0.0445(17) Uani 1 1 d . . .
C29 C 0.7231(7) -0.0485(7) 0.4639(7) 0.062(2) Uani 1 1 d . . .
H29A H 0.7706 -0.0506 0.4052 0.074 Uiso 1 1 calc R . .
C30 C 0.7106(8) -0.1422(7) 0.5398(7) 0.067(2) Uani 1 1 d . . .
H30A H 0.7494 -0.2071 0.5324 0.081 Uiso 1 1 calc R . .
C31 C 0.6417(8) -0.1414(7) 0.6263(6) 0.067(2) Uani 1 1 d . . .
H31A H 0.6332 -0.2052 0.6783 0.080 Uiso 1 1 calc R . .
C32 C 0.5855(7) -0.0460(6) 0.6359(6) 0.058(2) Uani 1 1 d . . .
H32A H 0.5395 -0.0442 0.6954 0.070 Uiso 1 1 calc R . .
C33 C 0.5966(7) 0.0477(6) 0.5577(6) 0.057(2) Uani 1 1 d . . .
H33A H 0.5544 0.1122 0.5639 0.069 Uiso 1 1 calc R . .
F1 F 0.9657(5) -0.2338(5) 0.3552(5) 0.115(2) Uani 1 1 d . . .
F2 F 1.0796(5) -0.1173(5) 0.3416(4) 0.1015(19) Uani 1 1 d . . .
F3 F 1.0718(5) -0.0591(4) 0.1759(4) 0.0818(16) Uani 1 1 d . . .
F4 F 1.1326(4) -0.2320(4) 0.2561(4) 0.0832(16) Uani 1 1 d . . .
F5 F 0.9029(4) -0.0613(4) 0.2690(4) 0.0853(16) Uani 1 1 d . . .
F6 F 0.9552(4) -0.1762(4) 0.1874(4) 0.0809(15) Uani 1 1 d . . .
F7 F 0.2503(6) 0.2072(7) -0.0174(7) 0.149(3) Uani 1 1 d . . .
F8 F 0.3932(6) 0.3025(5) -0.0468(6) 0.152(4) Uani 1 1 d . . .
F9 F 0.4282(6) 0.2354(8) 0.1163(6) 0.152(3) Uani 1 1 d . . .
F10 F 0.2404(5) 0.3178(5) 0.0627(6) 0.113(2) Uani 1 1 d . . .
F11 F 0.2880(5) 0.1433(5) 0.1433(5) 0.126(3) Uani 1 1 d . . .
F12 F 0.4355(5) 0.1293(5) 0.0286(5) 0.1018(19) Uani 1 1 d . . .

loop_
_atom_site_aniso_label
_atom_site_aniso_U_11
_atom_site_aniso_U_22
_atom_site_aniso_U_33
_atom_site_aniso_U_23
_atom_site_aniso_U_13
_atom_site_aniso_U_12
Cu1 0.0274(4) 0.0400(5) 0.0517(5) -0.0163(4) 0.0005(4) -0.0010(3)
Cu2 0.0221(4) 0.0284(4) 0.0439(5) -0.0059(3) 0.0031(3) -0.0043(3)
P1 0.0393(10) 0.0510(12) 0.0539(11) -0.0154(9) -0.0017(9) -0.0113(9)
P2 0.0456(13) 0.0738(16) 0.0740(16) -0.0041(13) 0.0053(11) -0.0021(11)
N1 0.033(3) 0.032(3) 0.047(3) -0.007(3) 0.001(2) -0.008(2)
N2 0.038(3) 0.026(3) 0.055(4) 0.000(3) -0.003(3) -0.005(2)
N3 0.022(3) 0.031(3) 0.052(3) -0.011(2) 0.004(2) 0.000(2)
N4 0.027(3) 0.040(3) 0.051(3) -0.015(3) 0.001(2) -0.007(2)
N5 0.027(3) 0.039(3) 0.057(4) -0.015(3) 0.002(3) -0.003(2)
N6 0.029(3) 0.033(3) 0.052(3) -0.012(3) 0.000(2) -0.002(2)
N7 0.035(3) 0.053(4) 0.048(3) -0.022(3) 0.002(3) -0.011(3)
O1 0.018(2) 0.035(2) 0.042(2) -0.0024(19) 0.0038(18) 0.0001(18)
O2 0.043(3) 0.051(3) 0.056(3) -0.019(3) 0.003(2) 0.002(2)
O3 0.034(3) 0.061(3) 0.077(4) -0.037(3) -0.006(2) 0.008(2)
C1 0.025(3) 0.034(4) 0.062(5) -0.007(3) -0.004(3) -0.009(3)
C2 0.029(3) 0.029(3) 0.053(4) -0.010(3) 0.003(3) -0.005(3)
C3 0.040(4) 0.037(4) 0.046(4) -0.001(3) 0.001(3) -0.001(3)
C4 0.030(4) 0.042(4) 0.051(4) -0.008(3) -0.004(3) -0.002(3)
C5 0.048(4) 0.032(4) 0.074(5) 0.006(4) -0.003(4) -0.014(3)
C6 0.021(3) 0.036(4) 0.072(5) -0.007(3) -0.006(3) -0.007(3)
C7 0.032(4) 0.042(4) 0.062(5) -0.009(3) -0.009(3) -0.009(3)
C8 0.020(3) 0.036(4) 0.049(4) -0.013(3) 0.001(3) -0.003(3)
C9 0.026(3) 0.035(4) 0.047(4) -0.011(3) 0.001(3) -0.001(3)
C10 0.036(4) 0.041(4) 0.052(4) -0.023(3) 0.013(3) -0.009(3)
C11 0.038(4) 0.049(4) 0.042(4) -0.014(3) -0.003(3) -0.004(3)
C12 0.040(5) 0.093(7) 0.092(7) -0.040(6) -0.013(4) 0.015(5)
C13 0.041(4) 0.037(4) 0.053(4) -0.009(3) -0.001(3) 0.001(3)
C14 0.042(4) 0.027(3) 0.053(4) -0.011(3) 0.000(3) 0.005(3)
C15 0.032(4) 0.046(4) 0.067(5) -0.014(4) -0.009(3) -0.004(3)
C16 0.040(4) 0.051(4) 0.052(4) -0.021(3) -0.003(3) -0.011(3)
C17 0.044(5) 0.060(6) 0.086(6) -0.018(5) -0.008(4) -0.016(4)
C18 0.059(6) 0.055(6) 0.105(7) -0.021(5) -0.010(5) -0.023(4)
C19 0.069(6) 0.037(4) 0.073(6) -0.009(4) -0.008(4) -0.012(4)
C20 0.048(4) 0.041(4) 0.056(5) -0.013(3) -0.003(4) -0.002(3)
C21 0.039(4) 0.048(4) 0.054(4) -0.017(3) 0.013(3) -0.004(3)
C22 0.037(4) 0.039(4) 0.051(4) -0.016(3) 0.014(3) -0.008(3)
C23 0.050(5) 0.060(5) 0.058(5) -0.022(4) 0.013(4) -0.004(4)
C24 0.082(6) 0.063(5) 0.050(5) -0.030(4) 0.007(4) -0.021(5)
C25 0.054(5) 0.083(6) 0.059(5) -0.029(5) -0.004(4) -0.024(5)
C26 0.049(5) 0.064(5) 0.058(5) -0.023(4) 0.000(4) -0.015(4)
C27 0.049(4) 0.049(4) 0.048(4) -0.008(3) -0.007(3) -0.016(4)
C28 0.040(4) 0.046(4) 0.057(4) -0.028(4) 0.010(3) -0.017(3)
C29 0.055(5) 0.066(6) 0.067(5) -0.027(5) 0.009(4) -0.014(4)
C30 0.063(6) 0.047(5) 0.086(7) -0.016(5) -0.016(5) -0.005(4)
C31 0.074(6) 0.060(6) 0.059(5) 0.000(4) -0.009(5) -0.026(5)
C32 0.066(5) 0.059(5) 0.051(5) -0.018(4) 0.004(4) -0.021(4)
C33 0.051(5) 0.052(5) 0.070(5) -0.023(4) 0.006(4) -0.014(4)
F1 0.090(4) 0.119(5) 0.108(5) 0.016(4) 0.003(3) -0.059(4)
F2 0.109(5) 0.132(5) 0.085(4) -0.037(4) -0.030(3) -0.051(4)
F3 0.092(4) 0.060(3) 0.078(3) -0.008(3) 0.014(3) -0.016(3)
F4 0.048(3) 0.061(3) 0.132(5) -0.025(3) -0.020(3) 0.007(2)
F5 0.062(3) 0.101(4) 0.110(4) -0.073(4) 0.002(3) 0.010(3)
F6 0.065(3) 0.096(4) 0.107(4) -0.066(3) -0.026(3) -0.001(3)
F7 0.103(5) 0.173(7) 0.186(8) -0.093(6) -0.072(5) 0.033(5)
F8 0.108(5) 0.109(5) 0.137(6) 0.037(4) 0.067(5) 0.019(4)
F9 0.080(5) 0.254(10) 0.146(6) -0.085(7) 0.003(4) -0.057(6)
F10 0.069(4) 0.094(4) 0.165(6) -0.048(4) 0.043(4) -0.007(3)
F11 0.060(4) 0.128(5) 0.128(5) 0.025(4) 0.016(3) -0.010(3)
F12 0.073(4) 0.086(4) 0.111(4) -0.010(3) -0.006(3) 0.018(3)

loop_
_atom_type_symbol
_atom_type_description
_atom_type_scat_dispersion_real
_atom_type_scat_dispersion_imag
_atom_type_scat_source
C C 0.0033 0.0016 'International Tables Vol C Tables 4.2.6.8 and 6.1.1.4'
H H 0.0000 0.0000 'International Tables Vol C Tables 4.2.6.8 and 6.1.1.4'
N N 0.0061 0.0033 'International Tables Vol C Tables 4.2.6.8 and 6.1.1.4'
O O 0.0106 0.0060 'International Tables Vol C Tables 4.2.6.8 and 6.1.1.4'
F F 0.0171 0.0103 'International Tables Vol C Tables 4.2.6.8 and 6.1.1.4'
P P 0.1023 0.0942 'International Tables Vol C Tables 4.2.6.8 and 6.1.1.4'
Cu Cu 0.3201 1.2651 'International Tables Vol C Tables 4.2.6.8 and 6.1.1.4'

loop_
_geom_angle_atom_site_label_1
_geom_angle_atom_site_label_2
_geom_angle_atom_site_label_3
_geom_angle
_geom_angle_site_symmetry_1
_geom_angle_site_symmetry_3
_geom_angle_publ_flag
O3 Cu1 N5 168.7(2) . . ?
O3 Cu1 N6 107.0(2) . . ?
N5 Cu1 N6 81.0(2) . . ?
O3 Cu1 N7 87.8(2) . . ?
N5 Cu1 N7 81.4(2) . . ?
N6 Cu1 N7 116.9(2) . . ?
O3 Cu1 N4 96.9(2) . . ?
N5 Cu1 N4 84.3(2) . . ?
N6 Cu1 N4 125.3(2) . . ?
N7 Cu1 N4 112.4(2) . . ?
O1 Cu2 O1 77.16(18) 2_666 . ?
O1 Cu2 N3 170.3(2) 2_666 . ?
O1 Cu2 N3 104.46(18) . . ?
O1 Cu2 N1 93.55(19) 2_666 . ?
O1 Cu2 N1 163.0(2) . . ?
N3 Cu2 N1 82.4(2) . . ?
O1 Cu2 O2 94.82(18) 2_666 . ?
O1 Cu2 O2 107.87(19) . . ?
N3 Cu2 O2 93.7(2) . . ?
N1 Cu2 O2 86.9(2) . . ?
O1 Cu2 Cu2 38.69(11) 2_666 2_666 ?
O1 Cu2 Cu2 38.48(12) . 2_666 ?
N3 Cu2 Cu2 142.11(14) . 2_666 ?
N1 Cu2 Cu2 130.73(16) . 2_666 ?
O2 Cu2 Cu2 104.50(13) . 2_666 ?
F2 P1 F1 90.1(4) . . ?
F2 P1 F3 88.4(3) . . ?
F1 P1 F3 178.2(4) . . ?
F2 P1 F4 91.0(3) . . ?
F1 P1 F4 90.6(3) . . ?
F3 P1 F4 90.4(3) . . ?
F2 P1 F6 178.6(4) . . ?
F1 P1 F6 89.8(3) . . ?
F3 P1 F6 91.6(3) . . ?
F4 P1 F6 90.4(3) . . ?
F2 P1 F5 90.7(3) . . ?
F1 P1 F5 90.4(3) . . ?
F3 P1 F5 88.5(3) . . ?
F4 P1 F5 178.0(3) . . ?
F6 P1 F5 87.9(3) . . ?
F8 P2 F9 91.2(5) . . ?
F8 P2 F7 92.1(5) . . ?
F9 P2 F7 176.6(5) . . ?
F8 P2 F11 179.3(4) . . ?
F9 P2 F11 88.5(4) . . ?
F7 P2 F11 88.2(5) . . ?
F8 P2 F12 89.8(3) . . ?
F9 P2 F12 88.8(4) . . ?
F7 P2 F12 90.3(4) . . ?
F11 P2 F12 89.5(3) . . ?
F8 P2 F10 90.6(4) . . ?
F9 P2 F10 94.2(5) . . ?
F7 P2 F10 86.6(4) . . ?
F11 P2 F10 90.1(3) . . ?
F12 P2 F10 176.9(4) . . ?
C1 N1 C6 119.6(5) . . ?
C1 N1 Cu2 113.4(4) . . ?
C6 N1 Cu2 126.7(4) . . ?
C2 N2 C3 107.2(5) . . ?
C2 N2 C5 127.7(6) . . ?
C3 N2 C5 125.1(5) . . ?
C2 N3 C4 106.2(5) . . ?
C2 N3 Cu2 108.8(4) . . ?
C4 N3 Cu2 144.7(5) . . ?
C13 N4 C27 111.6(5) . . ?
C13 N4 C10 110.1(5) . . ?
C27 N4 C10 110.3(5) . . ?
C13 N4 Cu1 105.1(4) . . ?
C27 N4 Cu1 104.9(4) . . ?
C10 N4 Cu1 114.6(4) . . ?
C14 N5 C15 112.2(6) . . ?
C14 N5 C21 110.7(5) . . ?
C15 N5 C21 110.1(5) . . ?
C14 N5 Cu1 106.9(4) . . ?
C15 N5 Cu1 108.6(4) . . ?
C21 N5 Cu1 108.1(4) . . ?
C16 N6 C20 119.0(6) . . ?
C16 N6 Cu1 113.2(4) . . ?
C20 N6 Cu1 127.6(5) . . ?
C26 N7 C22 119.1(6) . . ?
C26 N7 Cu1 126.8(5) . . ?
C22 N7 Cu1 114.0(5) . . ?
C8 O1 Cu2 125.3(3) 2_666 2_666 ?
C8 O1 Cu2 131.4(4) 2_666 . ?
Cu2 O1 Cu2 102.83(18) 2_666 . ?
C11 O2 Cu2 136.1(5) . . ?
C11 O3 Cu1 128.9(5) . . ?
N1 C1 C2 115.4(6) . . ?
N3 C2 N2 111.1(6) . . ?
N3 C2 C1 119.7(6) . . ?
N2 C2 C1 129.1(6) . . ?
C4 C3 N2 106.1(6) . . ?
C3 C4 N3 109.3(6) . . ?
N1 C6 C7 110.4(5) . . ?
C6 C7 C8 115.8(6) . . ?
O1 C8 C9 112.4(5) 2_666 . ?
O1 C8 C7 109.7(5) 2_666 . ?
C9 C8 C7 111.1(5) . . ?
C8 C9 C10 113.3(5) . . ?
N4 C10 C9 113.9(5) . . ?
O2 C11 O3 124.1(7) . . ?
O2 C11 C12 121.3(7) . . ?
O3 C11 C12 114.6(7) . . ?
N4 C13 C14 109.9(6) . . ?
N5 C14 C13 110.9(5) . . ?
C16 C15 N5 110.2(6) . . ?
N6 C16 C17 121.1(7) . . ?
N6 C16 C15 116.2(6) . . ?
C17 C16 C15 122.6(7) . . ?
C18 C17 C16 119.1(8) . . ?
C17 C18 C19 121.2(8) . . ?
C18 C19 C20 117.7(7) . . ?
N6 C20 C19 121.8(7) . . ?
N5 C21 C22 111.4(5) . . ?
N7 C22 C23 121.4(7) . . ?
N7 C22 C21 114.7(6) . . ?
C23 C22 C21 123.9(6) . . ?
C22 C23 C24 119.2(7) . . ?
C23 C24 C25 119.2(8) . . ?
C26 C25 C24 119.0(8) . . ?
N7 C26 C25 122.0(8) . . ?
N4 C27 C28 116.9(6) . . ?
C33 C28 C29 116.7(7) . . ?
C33 C28 C27 123.4(7) . . ?
C29 C28 C27 119.9(6) . . ?
C30 C29 C28 121.9(8) . . ?
C31 C30 C29 120.2(8) . . ?
C30 C31 C32 119.1(8) . . ?
C31 C32 C33 120.0(8) . . ?
C28 C33 C32 122.0(8) . . ?

loop_
_geom_bond_atom_site_label_1
_geom_bond_atom_site_label_2
_geom_bond_distance
_geom_bond_site_symmetry_2
_geom_bond_publ_flag
Cu1 O3 1.914(5) . ?
Cu1 N5 2.045(5) . ?
Cu1 N6 2.079(5) . ?
Cu1 N7 2.079(6) . ?
Cu1 N4 2.187(5) . ?
Cu2 O1 1.924(4) 2_666 ?
Cu2 O1 1.933(4) . ?
Cu2 N3 2.011(5) . ?
Cu2 N1 2.019(5) . ?
Cu2 O2 2.243(5) . ?
Cu2 Cu2 3.0154(14) 2_666 ?
P1 F2 1.570(5) . ?
P1 F1 1.572(5) . ?
P1 F3 1.573(5) . ?
P1 F4 1.573(5) . ?
P1 F6 1.578(5) . ?
P1 F5 1.596(5) . ?
P2 F8 1.537(6) . ?
P2 F9 1.552(8) . ?
P2 F7 1.565(7) . ?
P2 F11 1.572(6) . ?
P2 F12 1.587(6) . ?
P2 F10 1.587(6) . ?
N1 C1 1.267(8) . ?
N1 C6 1.476(8) . ?
N2 C2 1.343(8) . ?
N2 C3 1.381(9) . ?
N2 C5 1.475(8) . ?
N3 C2 1.331(8) . ?
N3 C4 1.370(8) . ?
N4 C13 1.485(8) . ?
N4 C27 1.495(9) . ?
N4 C10 1.504(8) . ?
N5 C14 1.470(8) . ?
N5 C15 1.485(9) . ?
N5 C21 1.490(9) . ?
N6 C16 1.347(9) . ?
N6 C20 1.350(8) . ?
N7 C26 1.325(9) . ?
N7 C22 1.351(8) . ?
O1 C8 1.431(7) 2_666 ?
O1 Cu2 1.924(4) 2_666 ?
O2 C11 1.212(8) . ?
O3 C11 1.278(8) . ?
C1 C2 1.451(9) . ?
C3 C4 1.368(9) . ?
C6 C7 1.527(9) . ?
C7 C8 1.532(9) . ?
C8 O1 1.431(7) 2_666 ?
C8 C9 1.522(9) . ?
C9 C10 1.524(9) . ?
C11 C12 1.497(10) . ?
C13 C14 1.515(9) . ?
C15 C16 1.485(10) . ?
C16 C17 1.389(10) . ?
C17 C18 1.354(11) . ?
C18 C19 1.366(12) . ?
C19 C20 1.396(10) . ?
C21 C22 1.502(10) . ?
C22 C23 1.371(10) . ?
C23 C24 1.371(11) . ?
C24 C25 1.374(11) . ?
C25 C26 1.374(11) . ?
C27 C28 1.518(10) . ?
C28 C33 1.374(10) . ?
C28 C29 1.390(10) . ?
C29 C30 1.377(11) . ?
C30 C31 1.373(12) . ?
C31 C32 1.373(12) . ?
C32 C33 1.388(11) . ?
